data_4035323
loop_
_publ_author_name
'Bar\'at, Viktor'
'Cs\'ok\'as, D\'aniel'
'Bates, Roderick W.'

_publ_section_title
;
 Synthesis of (-)-Cytisine Using a 6- endo aza-Michael Addition.
;
_journal_issue 16
_journal_name_full 'The Journal of organic chemistry'
_journal_page_first 9088
_journal_page_last 9095
_journal_paper_doi 10.1021/acs.joc.8b01156
_journal_volume 83
_journal_year 2018
_chemical_formula_sum 'C18 H21 Br N2 O3 S'
_chemical_formula_weight 425.34
_space_group_crystal_system monoclinic
_space_group_IT_number 14
_space_group_name_Hall '-P 2yn'
_space_group_name_H-M_alt 'P 1 21/n 1'
_atom_sites_solution_hydrogens geom
_cell_angle_alpha 90
_cell_angle_beta 94.832(2)
_cell_angle_gamma 90
_cell_formula_units_Z 4
_cell_length_a 9.8775(8)
_cell_length_b 15.4447(13)
_cell_length_c 11.7776(10)
_cell_measurement_reflns_used 8045
_cell_measurement_temperature 103.(2)
_cell_measurement_theta_max 25.6511
_cell_measurement_theta_min 2.1795
_cell_volume 1790.3(3)
_computing_cell_refinement 'SAINT V8.35A (Bruker AXS Inc., 2015)'
_computing_data_collection 'APEX3 (Bruker AXS Inc., 2015)'
_computing_data_reduction 'SAINT V8.35A (Bruker AXS Inc., 2015)'
_computing_molecular_graphics 'XP (Bruker AXS Inc., 2015)'
_computing_publication_material 'APEX3 (Bruker AXS Inc., 2015)'
_computing_structure_refinement 'SHELXL-2014/7 (Sheldrick, 2014)'
_computing_structure_solution 'XT, VERSION 2014/4'
_diffrn_ambient_temperature 103.(2)
_diffrn_detector_area_resol_mean 8.3333
_diffrn_measured_fraction_theta_full 0.994
_diffrn_measured_fraction_theta_max 0.994
_diffrn_measurement_device_type 'CCD area detector'
_diffrn_measurement_method 'phi and omega scans'
_diffrn_radiation_monochromator graphite
_diffrn_radiation_type MoK\a
_diffrn_radiation_wavelength 0.71073
_diffrn_reflns_av_R_equivalents 0.0802
_diffrn_reflns_av_unetI/netI 0.0588
_diffrn_reflns_limit_h_max 10
_diffrn_reflns_limit_h_min -12
_diffrn_reflns_limit_k_max 18
_diffrn_reflns_limit_k_min -18
_diffrn_reflns_limit_l_max 14
_diffrn_reflns_limit_l_min -14
_diffrn_reflns_number 27304
_diffrn_reflns_theta_full 25.77
_diffrn_reflns_theta_max 25.77
_diffrn_reflns_theta_min 2.18
_diffrn_source 'fine-focus sealed tube'
_diffrn_source_type 'Bruker KappaCCD'
_exptl_absorpt_coefficient_mu 2.433
_exptl_absorpt_correction_T_max 0.53
_exptl_absorpt_correction_T_min 0.30
_exptl_absorpt_correction_type multi-scan
_exptl_absorpt_process_details
;
SADABS-2014/5 - Bruker AXS area detector scaling and absorption correction
;
_exptl_crystal_colour colourless
_exptl_crystal_density_diffrn 1.578
_exptl_crystal_density_method 'not measured'
_exptl_crystal_description block
_exptl_crystal_F_000 872
_exptl_crystal_size_max 0.420
_exptl_crystal_size_mid 0.320
_exptl_crystal_size_min 0.300
_refine_diff_density_max 1.003
_refine_diff_density_min -0.588
_refine_ls_extinction_method none
_refine_ls_goodness_of_fit_ref 1.167
_refine_ls_hydrogen_treatment constr
_refine_ls_matrix_type full
_refine_ls_number_parameters 275
_refine_ls_number_reflns 3414
_refine_ls_number_restraints 238
_refine_ls_restrained_S_all 1.137
_refine_ls_R_factor_all 0.0990
_refine_ls_R_factor_gt 0.0592
_refine_ls_shift/su_max 0.000
_refine_ls_shift/su_mean 0.000
_refine_ls_structure_factor_coef Fsqd
_refine_ls_weighting_details 'w=1/[\s^2^(Fo^2^)+(0.0185P)^2^+9.2930P] where P=(Fo^2^+2Fc^2^)/3'
_refine_ls_weighting_scheme calc
_refine_ls_wR_factor_gt 0.1122
_refine_ls_wR_factor_ref 0.1245
_reflns_number_gt 2425
_reflns_number_total 3414
_reflns_threshold_expression 'I > 2\s(I)'
_cod_data_source_file jo8b01156_si_002.cif
_cod_data_source_block rb87s
_cod_depositor_comments
;
The following automatic conversions were performed:

data item '_exptl_absorpt_correction_type' value 'Multi-Scan' was
changed to 'multi-scan' in accordance with the
/home/data/users/saulius/crontab/automatic-downloads/current/ACS/lib/dictionaries/cif_core.dic
dictionary named 'cif_core.dic' version 2.4.2 last updated on
2011-04-26.

Automatic conversion script
Id: cif_fix_values 6909 2019-04-08 15:41:33Z antanas 
;
_cod_database_code 4035323

loop_
_space_group_symop_operation_xyz
'x, y, z'
'-x+1/2, y+1/2, -z+1/2'
'-x, -y, -z'
'x-1/2, -y-1/2, z-1/2'

loop_
_atom_site_type_symbol
_atom_site_label
_atom_site_fract_x
_atom_site_fract_y
_atom_site_fract_z
_atom_site_U_iso_or_equiv
_atom_site_adp_type
_atom_site_calc_flag
_atom_site_refinement_flags_adp
_atom_site_refinement_flags_occupancy
_atom_site_refinement_flags_posn
_atom_site_occupancy
_atom_site_disorder_assembly
_atom_site_disorder_group
Br Br1 0.04866(6) 0.35506(4) 0.50869(6) 0.0346(2) Uani d . . . 1.0 . .
C C1 0.0993(5) 0.4294(3) 0.6342(5) 0.0221(13) Uani d . . . 1.0 . .
C C2 0.0296(5) 0.4236(4) 0.7294(5) 0.0266(14) Uani d . . . 1.0 . .
H H2 -0.0415 0.3827 0.7346 0.032 Uiso calc U . R 1.0 . .
C C3 0.0672(6) 0.4797(4) 0.8178(5) 0.0301(15) Uani d . . . 1.0 . .
H H3 0.0211 0.4788 0.8854 0.036 Uiso calc U . R 1.0 . .
C C4 0.1728(6) 0.5373(4) 0.8068(5) 0.0283(14) Uani d . . . 1.0 . .
H H4 0.1993 0.5767 0.8665 0.034 Uiso calc U . R 1.0 . .
C C5 0.2385(6) 0.5369(3) 0.7090(5) 0.0215(12) Uani d . . . 1.0 . .
C C6 0.3580(6) 0.5960(4) 0.6973(5) 0.0257(13) Uani d . . D 1.0 . .
H H6A 0.3698 0.6381 0.7618 0.031 Uiso calc U P R 0.297(9) A 2
H H6 0.3514 0.6426 0.7555 0.031 Uiso calc U P R 0.703(9) A 1
O O1 0.7495(7) 0.5338(4) 0.8576(5) 0.0374(19) Uani d U P D 0.703(9) A 1
H H1 0.7654 0.5747 0.9038 0.056 Uiso calc U P R 0.703(9) A 1
C C7 0.4923(8) 0.5506(6) 0.7277(8) 0.019(2) Uani d U P D 0.703(9) A 1
H H7A 0.5014 0.5015 0.6748 0.023 Uiso calc U P R 0.703(9) A 1
H H7B 0.4931 0.5268 0.8058 0.023 Uiso calc U P R 0.703(9) A 1
C C8 0.6145(10) 0.6123(6) 0.7213(8) 0.0213(19) Uani d U P D 0.703(9) A 1
H H8 0.6085 0.6582 0.7806 0.026 Uiso calc U P R 0.703(9) A 1
C C9 0.7431(11) 0.5658(8) 0.7459(9) 0.038(2) Uani d U P D 0.703(9) A 1
H H9A 0.749 0.5173 0.6915 0.045 Uiso calc U P R 0.703(9) A 1
H H9B 0.8204 0.6054 0.7373 0.045 Uiso calc U P R 0.703(9) A 1
C C10 0.6040(9) 0.6563(7) 0.6042(8) 0.019(2) Uani d U P D 0.703(9) A 1
H H10A 0.6777 0.6995 0.6012 0.022 Uiso calc U P R 0.703(9) A 1
H H10B 0.6148 0.6126 0.5442 0.022 Uiso calc U P R 0.703(9) A 1
O O1A 0.7527(14) 0.4881(7) 0.6300(10) 0.025(4) Uani d U P D 0.297(9) A 2
H H1A 0.7877 0.5093 0.5737 0.038 Uiso calc U P R 0.297(9) A 2
C C7A 0.4848(18) 0.5361(15) 0.693(2) 0.028(5) Uani d U P D 0.297(9) A 2
H H7A1 0.495 0.4991 0.7619 0.033 Uiso calc U P R 0.297(9) A 2
H H7A2 0.4736 0.498 0.6252 0.033 Uiso calc U P R 0.297(9) A 2
C C8A 0.612(2) 0.5935(15) 0.687(2) 0.029(4) Uani d U P D 0.297(9) A 2
H H8A 0.6056 0.6378 0.7484 0.035 Uiso calc U P R 0.297(9) A 2
C C9A 0.743(2) 0.5519(15) 0.713(2) 0.029(4) Uani d U P D 0.297(9) A 2
H H9A1 0.8173 0.5946 0.7095 0.035 Uiso calc U P R 0.297(9) A 2
H H9A2 0.7486 0.5258 0.7896 0.035 Uiso calc U P R 0.297(9) A 2
C C10A 0.594(2) 0.6443(19) 0.575(2) 0.027(5) Uani d U P D 0.297(9) A 2
H H10C 0.675 0.6807 0.5659 0.032 Uiso calc U P R 0.297(9) A 2
H H10D 0.581 0.6044 0.5095 0.032 Uiso calc U P R 0.297(9) A 2
C C11 0.3523(5) 0.6414(4) 0.5828(4) 0.0193(11) Uani d . . . 1.0 . .
H H11A 0.3543 0.5984 0.5207 0.023 Uiso calc U . R 1.0 . .
H H11B 0.2673 0.6754 0.5704 0.023 Uiso calc U . R 1.0 . .
C C12 0.4742(5) 0.7334(3) 0.3554(4) 0.0167(11) Uani d . . . 1.0 . .
C C13 0.5999(6) 0.7248(3) 0.3116(5) 0.0208(12) Uani d . . . 1.0 . .
H H13 0.6801 0.7445 0.354 0.025 Uiso calc U . R 1.0 . .
C C14 0.6069(6) 0.6871(4) 0.2053(5) 0.0259(13) Uani d . . . 1.0 . .
H H14 0.6924 0.6808 0.1747 0.031 Uiso calc U . R 1.0 . .
C C15 0.4897(6) 0.6587(3) 0.1435(5) 0.0262(14) Uani d . . . 1.0 . .
C C16 0.4986(8) 0.6182(4) 0.0275(5) 0.0438(18) Uani d . . . 1.0 . .
H H16A 0.4252 0.5759 0.0131 0.066 Uiso calc U . R 1.0 . .
H H16B 0.5865 0.5891 0.0253 0.066 Uiso calc U . R 1.0 . .
H H16C 0.4899 0.6634 -0.031 0.066 Uiso calc U . R 1.0 . .
C C17 0.3656(6) 0.6663(3) 0.1887(5) 0.0274(14) Uani d . . . 1.0 . .
H H17 0.2857 0.6461 0.1466 0.033 Uiso calc U . R 1.0 . .
C C18 0.3570(5) 0.7031(3) 0.2944(5) 0.0240(13) Uani d . . . 1.0 . .
H H18 0.2716 0.7078 0.3255 0.029 Uiso calc U . R 1.0 . .
N N1 0.2019(4) 0.4835(3) 0.6208(4) 0.0216(10) Uani d . . . 1.0 . .
N N2 0.4713(4) 0.6994(3) 0.5833(4) 0.0185(10) Uani d . . D 1.0 . .
O O2 0.3302(4) 0.8159(2) 0.4935(3) 0.0233(9) Uani d . . . 1.0 . .
O O3 0.5805(3) 0.8316(2) 0.5164(3) 0.0211(9) Uani d . . . 1.0 . .
S S1 0.46319(13) 0.77861(8) 0.49083(11) 0.0174(3) Uani d . . . 1.0 . .

loop_
_atom_site_aniso_label
_atom_site_aniso_U_11
_atom_site_aniso_U_22
_atom_site_aniso_U_33
_atom_site_aniso_U_12
_atom_site_aniso_U_13
_atom_site_aniso_U_23
Br1 0.0290(3) 0.0290(3) 0.0454(4) -0.0036(3) 0.0003(3) -0.0099(3)
C1 0.016(3) 0.015(3) 0.036(3) 0.007(2) 0.006(2) 0.004(3)
C2 0.018(3) 0.017(3) 0.046(4) -0.001(2) 0.012(3) 0.004(3)
C3 0.034(4) 0.024(3) 0.036(4) 0.006(3) 0.022(3) 0.005(3)
C4 0.034(3) 0.020(3) 0.032(3) 0.002(3) 0.008(3) 0.003(3)
C5 0.025(3) 0.013(3) 0.027(3) 0.001(2) 0.002(2) 0.004(2)
C6 0.028(3) 0.024(3) 0.025(3) -0.003(3) 0.005(3) 0.002(3)
O1 0.051(4) 0.036(4) 0.024(3) -0.018(3) -0.003(3) -0.003(3)
C7 0.027(4) 0.015(4) 0.014(5) -0.006(3) -0.004(3) 0.000(3)
C8 0.036(4) 0.011(4) 0.017(4) -0.006(3) 0.004(3) -0.007(3)
C9 0.042(4) 0.037(5) 0.032(5) -0.008(4) -0.007(4) 0.001(4)
C10 0.016(4) 0.022(4) 0.018(5) -0.004(3) 0.000(3) -0.003(3)
O1A 0.038(7) 0.015(6) 0.022(6) -0.005(5) -0.001(5) 0.006(5)
C7A 0.027(6) 0.031(8) 0.022(10) -0.007(6) -0.016(6) 0.017(7)
C8A 0.029(5) 0.030(6) 0.025(7) -0.005(5) -0.011(5) 0.013(5)
C9A 0.035(6) 0.024(7) 0.026(7) -0.001(5) -0.012(5) 0.001(5)
C10A 0.026(8) 0.028(8) 0.026(8) 0.000(7) -0.007(6) 0.013(7)
C11 0.016(3) 0.022(3) 0.021(3) -0.001(2) 0.003(2) 0.003(2)
C12 0.021(3) 0.010(3) 0.018(3) -0.001(2) -0.001(2) 0.003(2)
C13 0.022(3) 0.016(3) 0.025(3) -0.004(2) 0.005(2) 0.001(2)
C14 0.031(3) 0.019(3) 0.029(3) -0.002(3) 0.013(3) 0.003(3)
C15 0.053(4) 0.006(3) 0.019(3) -0.001(3) 0.002(3) 0.003(2)
C16 0.087(6) 0.025(3) 0.020(3) 0.001(4) 0.005(3) -0.002(3)
C17 0.037(4) 0.015(3) 0.028(3) -0.001(3) -0.011(3) 0.001(2)
C18 0.018(3) 0.019(3) 0.034(3) 0.000(2) -0.001(2) 0.001(3)
N1 0.015(2) 0.021(3) 0.029(3) 0.002(2) 0.004(2) 0.004(2)
N2 0.016(2) 0.018(2) 0.021(2) 0.0015(19) 0.0024(19) 0.0057(19)
O2 0.023(2) 0.020(2) 0.029(2) 0.0062(17) 0.0104(17) 0.0025(17)
O3 0.023(2) 0.018(2) 0.022(2) -0.0059(16) 0.0005(16) 0.0001(16)
S1 0.0193(7) 0.0168(7) 0.0165(7) -0.0025(6) 0.0035(5) 0.0012(6)

loop_
_atom_type_symbol
_atom_type_description
_atom_type_scat_dispersion_real
_atom_type_scat_dispersion_imag
_atom_type_scat_source
C C 0.0033 0.0016 'International Tables Vol C Tables 4.2.6.8 and 6.1.1.4'
H H 0.0000 0.0000 'International Tables Vol C Tables 4.2.6.8 and 6.1.1.4'
N N 0.0061 0.0033 'International Tables Vol C Tables 4.2.6.8 and 6.1.1.4'
O O 0.0106 0.0060 'International Tables Vol C Tables 4.2.6.8 and 6.1.1.4'
S S 0.1246 0.1234 'International Tables Vol C Tables 4.2.6.8 and 6.1.1.4'
Br Br -0.2901 2.4595 'International Tables Vol C Tables 4.2.6.8 and 6.1.1.4'

loop_
_geom_angle_atom_site_label_1
_geom_angle_atom_site_label_2
_geom_angle_atom_site_label_3
_geom_angle
N1 C1 C2 125.4(5)
N1 C1 Br1 116.0(4)
C2 C1 Br1 118.6(4)
C1 C2 C3 117.1(5)
C2 C3 C4 119.3(5)
C5 C4 C3 119.4(6)
N1 C5 C4 122.3(5)
N1 C5 C6 117.4(5)
C4 C5 C6 120.3(5)
C5 C6 C7 112.0(6)
C5 C6 C11 113.0(5)
C7 C6 C11 113.0(5)
C5 C6 C7A 106.3(10)
C11 C6 C7A 102.4(11)
C6 C7 C8 112.0(7)
C9 C8 C10 112.7(7)
C9 C8 C7 110.8(7)
C10 C8 C7 108.9(7)
O1 C9 C8 109.1(8)
N2 C10 C8 110.0(7)
C8A C7A C6 108.6(15)
C9A C8A C10A 116.0(16)
C9A C8A C7A 116.8(16)
C10A C8A C7A 107.4(16)
O1A C9A C8A 106.4(16)
N2 C10A C8A 105.8(15)
N2 C11 C6 107.9(4)
C13 C12 C18 120.5(5)
C13 C12 S1 120.1(4)
C18 C12 S1 119.4(4)
C14 C13 C12 119.3(5)
C15 C14 C13 120.2(5)
C17 C15 C14 120.0(5)
C17 C15 C16 120.3(6)
C14 C15 C16 119.7(6)
C18 C17 C15 120.5(5)
C17 C18 C12 119.5(5)
C1 N1 C5 116.6(5)
C10 N2 C11 115.1(6)
C11 N2 C10A 107.8(14)
C10 N2 S1 116.3(5)
C11 N2 S1 117.1(3)
C10A N2 S1 112.3(10)
O3 S1 O2 119.5(2)
O3 S1 N2 107.1(2)
O2 S1 N2 106.2(2)
O3 S1 C12 108.0(2)
O2 S1 C12 107.9(2)
N2 S1 C12 107.7(2)

loop_
_geom_bond_atom_site_label_1
_geom_bond_atom_site_label_2
_geom_bond_distance
Br1 C1 1.906(6)
C1 N1 1.333(7)
C1 C2 1.367(8)
C2 C3 1.381(8)
C3 C4 1.385(8)
C4 C5 1.369(8)
C5 N1 1.352(7)
C5 C6 1.507(8)
C6 C7 1.517(10)
C6 C11 1.517(7)
C6 C7A 1.562(17)
O1 C9 1.402(12)
C7 C8 1.545(10)
C8 C9 1.467(10)
C8 C10 1.533(10)
C10 N2 1.472(9)
O1A C9A 1.394(19)
C7A C8A 1.543(17)
C8A C9A 1.454(16)
C8A C10A 1.532(16)
C10A N2 1.491(16)
C11 N2 1.478(6)
C12 C13 1.390(7)
C12 C18 1.391(7)
C12 S1 1.753(5)
C13 C14 1.388(7)
C14 C15 1.386(8)
C15 C17 1.381(8)
C15 C16 1.511(8)
C17 C18 1.378(8)
N2 S1 1.635(4)
O2 S1 1.437(4)
O3 S1 1.430(4)
